data_7719800
loop_
_publ_author_name
'Sivarajan, Chinraj'
'Mitra, Raja'

_publ_section_title
;
 [Di(1-adamantyl)](aryl)phosphine ligands: synthesis, palladium
 complexation, and catalytic activity.
;
_journal_issue 46
_journal_name_full 'Dalton transactions (Cambridge, England : 2003)'
_journal_page_first 17073
_journal_page_last 17077
_journal_paper_doi 10.1039/d5dt02523k
_journal_volume 54
_journal_year 2025
_chemical_formula_moiety 'C29 H36 N P'
_chemical_formula_sum 'C29 H36 N P'
_chemical_formula_weight 429.590
_chemical_name_systematic CS-SB-005
_chemical_properties_physical Air-sensitive,Moisture-sensitive
_space_group_crystal_system monoclinic
_space_group_IT_number 14
_space_group_name_Hall '-P 2yn'
_space_group_name_H-M_alt 'P 1 21/n 1'
_symmetry_Int_Tables_number 14
_audit_creation_date 2025-07-03
_audit_creation_method
;
Olex2 1.5
(compiled 2022.04.07 svn.rca3783a0 for OlexSys, GUI svn.r6498)
;
_audit_update_record
;
2025-07-03 deposited with the CCDC.	2025-10-30 downloaded from the CCDC.
;
_cell_angle_alpha 90
_cell_angle_beta 91.038(5)
_cell_angle_gamma 90
_cell_formula_units_Z 4
_cell_length_a 6.7324(4)
_cell_length_b 19.1441(15)
_cell_length_c 17.393(1)
_cell_measurement_reflns_used 1550
_cell_measurement_temperature 150.00(10)
_cell_measurement_theta_max 25.5030
_cell_measurement_theta_min 2.2240
_cell_volume 2241.3(3)
_computing_cell_refinement 'CrysAlisPro 1.171.43.105a (Rigaku OD, 2024)'
_computing_data_collection 'PROGRAM:BIS V6.2.16/2021-10-22 && APEX4 2021.4-0                                '
_computing_data_reduction 'CrysAlisPro 1.171.43.105a (Rigaku OD, 2024)'
_computing_molecular_graphics 'Olex2 1.5 (Dolomanov et al., 2009)'
_computing_publication_material 'Olex2 1.5 (Dolomanov et al., 2009)'
_computing_structure_refinement 'olex2.refine 1.5 (Bourhis et al., 2015)'
_computing_structure_solution 'SHELXD  (Sheldrick, 2008)'
_diffrn_ambient_environment N~2~
_diffrn_ambient_temperature 150.00(10)
_diffrn_detector 'CCD plate'
_diffrn_measured_fraction_theta_full 0.9577
_diffrn_measured_fraction_theta_max 0.7973
_diffrn_measurement_details
;
List of Runs (angles in degrees, time in seconds):

  # Type    Start    End  Width  t~exp~   \w     \q     \k     \f   Frames
#--------------------------------------------------------------------------
  1  \f    -25.75 154.25   1.00    2.00 -25.75   0.00  73.76    --   180
;
_diffrn_measurement_device 'abstract diffractometer'
_diffrn_measurement_device_type 'Saxi-CrysAlisPro-abstract goniometer imported SAXI images'
_diffrn_measurement_method '\f scans'
_diffrn_orient_matrix_type 'CrysAlisPro convention (1999,Acta A55,543-557)'
_diffrn_orient_matrix_UB_11 -0.0493706000
_diffrn_orient_matrix_UB_12 0.0325259000
_diffrn_orient_matrix_UB_13 0.0029129000
_diffrn_orient_matrix_UB_21 0.0198625000
_diffrn_orient_matrix_UB_22 0.0070485000
_diffrn_orient_matrix_UB_23 -0.0392149000
_diffrn_orient_matrix_UB_31 -0.0908817000
_diffrn_orient_matrix_UB_32 -0.0162492000
_diffrn_orient_matrix_UB_33 -0.0109734000
_diffrn_radiation_monochromator graphite
_diffrn_radiation_probe x-ray
_diffrn_radiation_type 'Mo K\a'
_diffrn_radiation_wavelength 0.71073
_diffrn_reflns_av_R_equivalents 0.1172
_diffrn_reflns_av_unetI/netI 0.1234
_diffrn_reflns_Laue_measured_fraction_full 0.9577
_diffrn_reflns_Laue_measured_fraction_max 0.7973
_diffrn_reflns_limit_h_max 9
_diffrn_reflns_limit_h_min -7
_diffrn_reflns_limit_k_max 24
_diffrn_reflns_limit_k_min -24
_diffrn_reflns_limit_l_max 20
_diffrn_reflns_limit_l_min -23
_diffrn_reflns_number 13770
_diffrn_reflns_point_group_measured_fraction_full 0.9577
_diffrn_reflns_point_group_measured_fraction_max 0.7973
_diffrn_reflns_theta_full 25.2417
_diffrn_reflns_theta_max 29.17
_diffrn_reflns_theta_min 1.58
_diffrn_source 'fine-focus sealed X-ray tube'
_diffrn_source_type 'Enhance (Mo) X-ray Source'
_exptl_absorpt_coefficient_mu 0.140
_exptl_absorpt_correction_T_max 1.00000
_exptl_absorpt_correction_T_min 0.36319
_exptl_absorpt_correction_type multi-scan
_exptl_absorpt_process_details
;
CrysAlisPro 1.171.43.105a (Rigaku Oxford Diffraction, 2024)
Empirical absorption correction using spherical harmonics,
implemented in SCALE3 ABSPACK scaling algorithm.
;
_exptl_crystal_colour 'clear white'
_exptl_crystal_colour_lustre clear
_exptl_crystal_colour_primary white
_exptl_crystal_density_diffrn 1.273
_exptl_crystal_description block
_exptl_crystal_F_000 928.843
_exptl_crystal_size_max 0.21
_exptl_crystal_size_mid 0.17
_exptl_crystal_size_min 0.1
_refine_diff_density_max 0.5997
_refine_diff_density_min -0.7973
_refine_diff_density_rms 0.1581
_refine_ls_d_res_high 0.7291
_refine_ls_d_res_low 12.8722
_refine_ls_goodness_of_fit_ref 1.0140
_refine_ls_hydrogen_treatment constr
_refine_ls_matrix_type full
_refine_ls_number_constraints 60
_refine_ls_number_parameters 280
_refine_ls_number_reflns 4834
_refine_ls_number_restraints 0
_refine_ls_restrained_S_all 1.0140
_refine_ls_R_factor_all 0.1325
_refine_ls_R_factor_gt 0.0755
_refine_ls_shift/su_max -0.0004
_refine_ls_shift/su_mean 0.0001
_refine_ls_structure_factor_coef Fsqd
_refine_ls_weighting_details 'w=1/[\s^2^(Fo^2^)+(0.1103P)^2^] where P=(Fo^2^+2Fc^2^)/3'
_refine_ls_weighting_scheme calc
_refine_ls_wR_factor_gt 0.1815
_refine_ls_wR_factor_ref 0.2259
_reflns_Friedel_coverage 0.0
_reflns_limit_h_max 7
_reflns_limit_h_min -9
_reflns_limit_k_max 24
_reflns_limit_k_min 0
_reflns_limit_l_max 23
_reflns_limit_l_min -6
_reflns_number_gt 2970
_reflns_number_total 4834
_reflns_threshold_expression I>=2u(I)
_cod_data_source_file d5dt02523k2.cif
_cod_data_source_block fastscan_autored
_cod_depositor_comments 'Adding full bibliography for 7719798--7719801.cif.'
_cod_original_sg_symbol_Hall '-P 2ybc (x-z,y,z)'
_cod_database_code 7719800
_olex2_refinement_description
;
1. Fixed Uiso
 At 1.2 times of:
  All C(H) groups, All C(H,H) groups
2.a Ternary CH refined with riding coordinates:
 C013(H013), C016(H016), C021(H021), C025(H025), C028(H028), C031(H031)
2.b Secondary CH2 refined with riding coordinates:
 C007(H00a,H00b), C008(H00c,H00d), C009(H00e,H00f), C011(H01a,H01b), C019(H01c,
 H01d), C020(H02a,H02b), C023(H02c,H02d), C024(H02e,H02f), C026(H02g,H02h),
 C027(H02i,H02j), C029(H02k,H02l), C030(H03a,H03b)
2.c Aromatic/amide H refined with riding coordinates:
 C004(H004), C005(H005), C012(H012), C014(H014), C017(H017), C022(H022)
;
_olex2_submission_special_instructions 'No special instructions were received'
_oxdiff_exptl_absorpt_empirical_details
;
Empirical correction (ABSPACK) includes:
- Absorption correction using spherical harmonics
- Frame scaling
;
_oxdiff_exptl_absorpt_empirical_full_max 1.743
_oxdiff_exptl_absorpt_empirical_full_min 0.619

loop_
_space_group_symop_id
_space_group_symop_operation_xyz
1 x,y,z
2 -x+1/2,y+1/2,-z+1/2
3 -x,-y,-z
4 x-1/2,-y-1/2,z-1/2

loop_
_atom_site_label
_atom_site_type_symbol
_atom_site_fract_x
_atom_site_fract_y
_atom_site_fract_z
_atom_site_U_iso_or_equiv
_atom_site_adp_type
_atom_site_occupancy
_atom_site_refinement_flags_posn
P001 P 0.28549(12) 0.77156(4) 0.20376(5) 0.0238(3) Uani 1.000000 .
C002 C -0.0108(5) 0.87750(17) 0.37777(18) 0.0242(7) Uani 1.000000 .
C003 C 0.1340(5) 0.83946(17) 0.33649(17) 0.0240(7) Uani 1.000000 .
C004 C -0.1993(5) 0.89028(18) 0.34362(19) 0.0307(8) Uani 1.000000 .
H004 H -0.2952(5) 0.91729(18) 0.36984(19) 0.0368(10) Uiso 1.000000 R
C005 C -0.1021(5) 0.82508(18) 0.23197(18) 0.0271(8) Uani 1.000000 .
H005 H -0.1386(5) 0.80668(18) 0.18301(18) 0.0325(9) Uiso 1.000000 R
C006 C 0.2587(5) 0.80952(17) 0.10343(17) 0.0229(7) Uani 1.000000 .
C007 C 0.2352(5) 0.88942(17) 0.11141(18) 0.0270(8) Uani 1.000000 .
H00a H 0.1057(5) 0.90000(17) 0.13488(18) 0.0324(9) Uiso 1.000000 R
H00b H 0.3414(5) 0.90781(17) 0.14590(18) 0.0324(9) Uiso 1.000000 R
C008 C 0.0933(5) 0.78205(17) 0.04821(17) 0.0266(8) Uani 1.000000 .
H00c H 0.1094(5) 0.73110(17) 0.04082(17) 0.0319(9) Uiso 1.000000 R
H00d H -0.0383(5) 0.79036(17) 0.07100(17) 0.0319(9) Uiso 1.000000 R
C009 C 0.2549(5) 0.65141(18) 0.28823(17) 0.0276(8) Uani 1.000000 .
H00e H 0.1627(5) 0.67556(18) 0.32308(17) 0.0331(9) Uiso 1.000000 R
H00f H 0.3924(5) 0.66363(18) 0.30433(17) 0.0331(9) Uiso 1.000000 R
C010 C 0.0887(5) 0.81286(17) 0.26051(17) 0.0243(7) Uani 1.000000 .
C011 C 0.0017(5) 0.65560(17) 0.18160(18) 0.0265(8) Uani 1.000000 .
H01a H -0.0927(5) 0.67899(17) 0.21618(18) 0.0318(9) Uiso 1.000000 R
H01b H -0.0281(5) 0.67118(17) 0.12835(18) 0.0318(9) Uiso 1.000000 R
C012 C 0.0400(5) 0.90105(18) 0.45292(18) 0.0299(8) Uani 1.000000 .
H012 H -0.0533(5) 0.92667(18) 0.48203(18) 0.0358(10) Uiso 1.000000 R
C013 C 0.2256(5) 0.57204(18) 0.29485(18) 0.0290(8) Uani 1.000000 .
H013 H 0.2503(5) 0.55731(18) 0.34935(18) 0.0348(10) Uiso 1.000000 R
C014 C -0.2422(5) 0.86342(19) 0.27257(19) 0.0299(8) Uani 1.000000 .
H014 H -0.3702(5) 0.87095(19) 0.25021(19) 0.0359(10) Uiso 1.000000 R
N1 N 0.3657(4) 0.85130(16) 0.44491(15) 0.0333(7) Uani 1.000000 .
C016 C 0.1040(5) 0.81943(18) -0.03009(18) 0.0297(8) Uani 1.000000 .
H016 H -0.0051(5) 0.80164(18) -0.06461(18) 0.0356(10) Uiso 1.000000 R
C017 C 0.3203(5) 0.82860(18) 0.37504(18) 0.0275(8) Uani 1.000000 .
H017 H 0.4190(5) 0.80317(18) 0.34852(18) 0.0331(9) Uiso 1.000000 R
C018 C 0.2160(5) 0.67657(16) 0.20432(17) 0.0246(7) Uani 1.000000 .
C019 C 0.3032(5) 0.80376(19) -0.06640(18) 0.0314(8) Uani 1.000000 .
H01c H 0.3185(5) 0.75272(19) -0.07330(18) 0.0377(10) Uiso 1.000000 R
H01d H 0.3094(5) 0.82622(19) -0.11756(18) 0.0377(10) Uiso 1.000000 R
C020 C 0.4472(5) 0.91037(19) -0.00312(19) 0.0339(9) Uani 1.000000 .
H02a H 0.4548(5) 0.93407(19) -0.05357(19) 0.0407(10) Uiso 1.000000 R
H02b H 0.5555(5) 0.92861(19) 0.03049(19) 0.0407(10) Uiso 1.000000 R
C021 C 0.2463(5) 0.92553(18) 0.03303(18) 0.0296(8) Uani 1.000000 .
H021 H 0.2307(5) 0.97709(18) 0.03989(18) 0.0355(9) Uiso 1.000000 R
C022 C 0.2222(5) 0.88668(19) 0.48273(19) 0.0339(9) Uani 1.000000 .
H022 H 0.2520(5) 0.90235(19) 0.53346(19) 0.0406(10) Uiso 1.000000 R
C023 C 0.0138(5) 0.55225(19) 0.27054(19) 0.0322(8) Uani 1.000000 .
H02c H -0.0040(5) 0.50108(19) 0.27478(19) 0.0386(10) Uiso 1.000000 R
H02d H -0.0821(5) 0.57522(19) 0.30484(19) 0.0386(10) Uiso 1.000000 R
C024 C 0.3614(5) 0.63709(17) 0.15206(18) 0.0268(8) Uani 1.000000 .
H02e H 0.3376(5) 0.65129(17) 0.09794(18) 0.0321(9) Uiso 1.000000 R
H02f H 0.4995(5) 0.64991(17) 0.16652(18) 0.0321(9) Uiso 1.000000 R
C025 C -0.0249(5) 0.57556(18) 0.18706(19) 0.0297(8) Uani 1.000000 .
H025 H -0.1635(5) 0.56273(18) 0.17096(19) 0.0356(10) Uiso 1.000000 R
C026 C 0.0791(5) 0.89806(18) -0.01955(19) 0.0325(8) Uani 1.000000 .
H02g H 0.0836(5) 0.92172(18) -0.07010(19) 0.0390(10) Uiso 1.000000 R
H02h H -0.0513(5) 0.90804(18) 0.00353(19) 0.0390(10) Uiso 1.000000 R
C027 C 0.3748(5) 0.53548(18) 0.24292(19) 0.0313(8) Uani 1.000000 .
H02i H 0.5119(5) 0.54816(18) 0.25897(19) 0.0375(10) Uiso 1.000000 R
H02j H 0.3603(5) 0.48419(18) 0.24745(19) 0.0375(10) Uiso 1.000000 R
C028 C 0.4721(5) 0.83191(19) -0.01369(18) 0.0309(8) Uani 1.000000 .
H028 H 0.6036(5) 0.82193(19) -0.03721(18) 0.0370(10) Uiso 1.000000 R
C029 C 0.1232(5) 0.53889(18) 0.13472(19) 0.0310(8) Uani 1.000000 .
H02k H 0.1052(5) 0.48767(18) 0.13810(19) 0.0372(10) Uiso 1.000000 R
H02l H 0.0984(5) 0.55321(18) 0.08070(19) 0.0372(10) Uiso 1.000000 R
C030 C 0.4608(5) 0.79600(19) 0.06525(18) 0.0296(8) Uani 1.000000 .
H03a H 0.5692(5) 0.81374(19) 0.09919(18) 0.0355(9) Uiso 1.000000 R
H03b H 0.4801(5) 0.74507(19) 0.05885(18) 0.0355(9) Uiso 1.000000 R
C031 C 0.3359(5) 0.55813(18) 0.15908(18) 0.0296(8) Uani 1.000000 .
H031 H 0.4318(5) 0.53402(18) 0.12478(18) 0.0355(10) Uiso 1.000000 R

loop_
_atom_site_aniso_label
_atom_site_aniso_U_11
_atom_site_aniso_U_22
_atom_site_aniso_U_33
_atom_site_aniso_U_12
_atom_site_aniso_U_13
_atom_site_aniso_U_23
P001 0.0308(5) 0.0294(5) 0.0113(4) -0.0011(4) -0.0008(3) -0.0018(3)
C002 0.0328(19) 0.0243(17) 0.0156(16) 0.0001(14) 0.0017(13) 0.0016(13)
C003 0.0337(19) 0.0238(17) 0.0145(16) -0.0001(14) -0.0008(13) 0.0022(13)
C004 0.037(2) 0.031(2) 0.0241(18) -0.0011(15) 0.0079(15) -0.0042(15)
C005 0.0300(18) 0.0360(19) 0.0151(16) -0.0029(15) -0.0028(13) -0.0024(14)
C006 0.0318(18) 0.0257(18) 0.0111(15) -0.0003(14) 0.0008(12) -0.0004(12)
C007 0.038(2) 0.0283(18) 0.0148(16) -0.0020(15) 0.0002(14) 0.0005(13)
C008 0.0346(19) 0.0317(19) 0.0133(16) -0.0038(14) -0.0017(13) -0.0010(13)
C009 0.037(2) 0.0339(19) 0.0118(16) -0.0002(15) -0.0025(13) 0.0006(13)
C010 0.0301(18) 0.0295(19) 0.0135(15) -0.0032(14) 0.0019(13) -0.0004(13)
C011 0.0316(19) 0.0316(19) 0.0162(17) 0.0006(14) -0.0009(13) 0.0015(14)
C012 0.040(2) 0.035(2) 0.0148(17) 0.0010(16) 0.0069(14) -0.0016(14)
C013 0.039(2) 0.035(2) 0.0130(16) -0.0005(15) -0.0006(14) 0.0059(14)
C014 0.0295(19) 0.039(2) 0.0213(18) -0.0012(15) -0.0029(14) 0.0003(15)
N1 0.0446(18) 0.0405(18) 0.0146(15) 0.0059(14) -0.0053(12) 0.0011(13)
C016 0.044(2) 0.033(2) 0.0120(16) -0.0031(16) -0.0065(14) 0.0019(13)
C017 0.0342(19) 0.0335(19) 0.0149(16) 0.0018(15) -0.0006(13) 0.0009(14)
C018 0.0386(19) 0.0258(17) 0.0095(15) 0.0000(15) 0.0007(13) -0.0013(13)
C019 0.051(2) 0.031(2) 0.0116(16) -0.0019(16) 0.0017(14) -0.0002(14)
C020 0.049(2) 0.040(2) 0.0135(16) -0.0096(17) 0.0025(15) 0.0034(15)
C021 0.042(2) 0.0279(19) 0.0186(17) -0.0014(15) 0.0021(15) -0.0002(14)
C022 0.047(2) 0.041(2) 0.0127(17) 0.0008(17) -0.0055(15) -0.0036(15)
C023 0.042(2) 0.034(2) 0.0213(18) -0.0002(16) 0.0006(15) 0.0033(15)
C024 0.0309(19) 0.036(2) 0.0140(16) 0.0002(15) 0.0011(13) 0.0000(14)
C025 0.0328(19) 0.035(2) 0.0209(18) -0.0041(15) -0.0014(14) 0.0010(14)
C026 0.044(2) 0.033(2) 0.0211(19) 0.0024(16) -0.0035(15) 0.0038(15)
C027 0.041(2) 0.030(2) 0.0233(18) 0.0012(15) 0.0006(15) 0.0053(14)
C028 0.037(2) 0.039(2) 0.0168(17) -0.0011(16) 0.0059(14) 0.0021(15)
C029 0.045(2) 0.030(2) 0.0180(17) -0.0043(16) -0.0015(14) -0.0008(14)
C030 0.0358(19) 0.035(2) 0.0184(17) 0.0024(15) 0.0017(14) 0.0021(14)
C031 0.038(2) 0.0307(19) 0.0202(18) 0.0023(15) 0.0056(14) -0.0000(14)

loop_
_atom_type_symbol
_atom_type_scat_dispersion_real
_atom_type_scat_dispersion_imag
_atom_type_scat_Cromer_Mann_a1
_atom_type_scat_Cromer_Mann_a2
_atom_type_scat_Cromer_Mann_a3
_atom_type_scat_Cromer_Mann_a4
_atom_type_scat_Cromer_Mann_b1
_atom_type_scat_Cromer_Mann_b2
_atom_type_scat_Cromer_Mann_b3
_atom_type_scat_Cromer_Mann_b4
_atom_type_scat_Cromer_Mann_c
_atom_type_scat_source
_atom_type_scat_dispersion_source
C 0.00347 0.00161 2.31000 1.02000 1.58860 0.86500 20.84390 10.20750 0.56870 51.65120 0.21560 'International Tables Volume C Table 6.1.1.4 (pp. 500-502)' 'Henke, Gullikson and Davis, At. Data and Nucl. Data Tables, 1993, 54, 2'
H 0.00000 0.00000 0.49300 0.32291 0.14019 0.04081 10.51090 26.12570 3.14236 57.79970 0.00304 'International Tables Volume C Table 6.1.1.4 (pp. 500-502)' 'Henke, Gullikson and Davis, At. Data and Nucl. Data Tables, 1993, 54, 2'
N 0.00653 0.00323 12.21260 3.13220 2.01250 1.16630 0.00570 9.89330 28.99750 0.58260 -11.52900 'International Tables Volume C Table 6.1.1.4 (pp. 500-502)' 'Henke, Gullikson and Davis, At. Data and Nucl. Data Tables, 1993, 54, 2'
P 0.10434 0.09671 6.43450 4.17910 1.78000 1.49080 1.90670 27.15700 0.52600 68.16450 1.11490 'International Tables Volume C Table 6.1.1.4 (pp. 500-502)' 'Henke, Gullikson and Davis, At. Data and Nucl. Data Tables, 1993, 54, 2'

loop_
_geom_angle_atom_site_label_1
_geom_angle_atom_site_label_2
_geom_angle_atom_site_label_3
_geom_angle
_geom_angle_site_symmetry_1
_geom_angle_site_symmetry_3
_geom_angle_publ_flag
C010 P001 C006 105.73(14) . . ?
C018 P001 C006 110.89(13) . . ?
C018 P001 C010 103.35(14) . . ?
C004 C002 C003 119.7(3) . . ?
C012 C002 C003 118.2(3) . . ?
C012 C002 C004 122.1(3) . . ?
C010 C003 C002 120.5(3) . . ?
C017 C003 C002 116.2(3) . . ?
C017 C003 C010 123.3(3) . . ?
H004 C004 C002 120.36(19) . . ?
C014 C004 C002 119.3(3) . . ?
C014 C004 H004 120.4(2) . . ?
C010 C005 H005 118.77(19) . . ?
C014 C005 H005 118.77(18) . . ?
C014 C005 C010 122.5(3) . . ?
C007 C006 P001 107.8(2) . . ?
C008 C006 P001 119.7(2) . . ?
C008 C006 C007 108.5(3) . . ?
C030 C006 P001 105.1(2) . . ?
C030 C006 C007 107.3(3) . . ?
C030 C006 C008 107.8(3) . . ?
H00a C007 C006 109.41(17) . . ?
H00b C007 C006 109.41(16) . . ?
H00b C007 H00a 108.0 . . ?
C021 C007 C006 111.1(3) . . ?
C021 C007 H00a 109.41(18) . . ?
C021 C007 H00b 109.41(17) . . ?
H00c C008 C006 109.61(17) . . ?
H00d C008 C006 109.61(18) . . ?
H00d C008 H00c 108.1 . . ?
C016 C008 C006 110.2(3) . . ?
C016 C008 H00c 109.61(18) . . ?
C016 C008 H00d 109.61(18) . . ?
H00f C009 H00e 108.0 . . ?
C013 C009 H00e 109.46(18) . . ?
C013 C009 H00f 109.46(17) . . ?
C018 C009 H00e 109.46(17) . . ?
C018 C009 H00f 109.46(17) . . ?
C018 C009 C013 110.9(3) . . ?
C003 C010 P001 119.9(2) . . ?
C005 C010 P001 123.3(2) . . ?
C005 C010 C003 116.5(3) . . ?
H01b C011 H01a 108.1 . . ?
C018 C011 H01a 109.53(17) . . ?
C018 C011 H01b 109.53(16) . . ?
C025 C011 H01a 109.53(17) . . ?
C025 C011 H01b 109.53(17) . . ?
C025 C011 C018 110.6(3) . . ?
H012 C012 C002 120.31(19) . . ?
C022 C012 C002 119.4(3) . . ?
C022 C012 H012 120.3(2) . . ?
H013 C013 C009 109.30(16) . . ?
C023 C013 C009 110.2(3) . . ?
C023 C013 H013 109.30(18) . . ?
C027 C013 C009 108.7(3) . . ?
C027 C013 H013 109.30(17) . . ?
C027 C013 C023 110.0(3) . . ?
C005 C014 C004 121.5(3) . . ?
H014 C014 C004 119.3(2) . . ?
H014 C014 C005 119.27(18) . . ?
C022 N1 C017 117.0(3) . . ?
H016 C016 C008 109.07(17) . . ?
C019 C016 C008 109.3(3) . . ?
C019 C016 H016 109.07(17) . . ?
C026 C016 C008 110.2(3) . . ?
C026 C016 H016 109.07(17) . . ?
C026 C016 C019 110.1(3) . . ?
N1 C017 C003 124.8(3) . . ?
H017 C017 C003 117.58(19) . . ?
H017 C017 N1 117.58(19) . . ?
C009 C018 P001 105.5(2) . . ?
C011 C018 P001 118.9(2) . . ?
C011 C018 C009 107.5(3) . . ?
C024 C018 P001 108.1(2) . . ?
C024 C018 C009 107.6(3) . . ?
C024 C018 C011 108.8(2) . . ?
H01c C019 C016 109.83(19) . . ?
H01d C019 C016 109.83(17) . . ?
H01d C019 H01c 108.3 . . ?
C028 C019 C016 109.3(3) . . ?
C028 C019 H01c 109.83(19) . . ?
C028 C019 H01d 109.83(18) . . ?
H02b C020 H02a 108.2 . . ?
C021 C020 H02a 109.73(17) . . ?
C021 C020 H02b 109.73(18) . . ?
C028 C020 H02a 109.73(17) . . ?
C028 C020 H02b 109.73(19) . . ?
C028 C020 C021 109.7(3) . . ?
C020 C021 C007 109.8(3) . . ?
H021 C021 C007 109.41(18) . . ?
H021 C021 C020 109.41(18) . . ?
C026 C021 C007 109.2(3) . . ?
C026 C021 C020 109.6(3) . . ?
C026 C021 H021 109.41(19) . . ?
N1 C022 C012 124.3(3) . . ?
H022 C022 C012 117.8(2) . . ?
H022 C022 N1 117.84(18) . . ?
H02c C023 C013 109.81(18) . . ?
H02d C023 C013 109.81(18) . . ?
H02d C023 H02c 108.3 . . ?
C025 C023 C013 109.3(3) . . ?
C025 C023 H02c 109.81(19) . . ?
C025 C023 H02d 109.81(19) . . ?
H02e C024 C018 109.36(16) . . ?
H02f C024 C018 109.36(17) . . ?
H02f C024 H02e 108.0 . . ?
C031 C024 C018 111.3(3) . . ?
C031 C024 H02e 109.36(17) . . ?
C031 C024 H02f 109.36(18) . . ?
C023 C025 C011 109.1(3) . . ?
H025 C025 C011 109.57(17) . . ?
H025 C025 C023 109.57(18) . . ?
C029 C025 C011 109.9(3) . . ?
C029 C025 C023 109.1(3) . . ?
C029 C025 H025 109.57(18) . . ?
C021 C026 C016 109.2(3) . . ?
H02g C026 C016 109.83(17) . . ?
H02g C026 C021 109.83(18) . . ?
H02h C026 C016 109.83(19) . . ?
H02h C026 C021 109.83(19) . . ?
H02h C026 H02g 108.3 . . ?
H02i C027 C013 109.85(18) . . ?
H02j C027 C013 109.85(18) . . ?
H02j C027 H02i 108.3 . . ?
C031 C027 C013 109.1(3) . . ?
C031 C027 H02i 109.85(18) . . ?
C031 C027 H02j 109.85(18) . . ?
C020 C028 C019 109.5(3) . . ?
H028 C028 C019 109.76(18) . . ?
H028 C028 C020 109.76(19) . . ?
C030 C028 C019 109.0(3) . . ?
C030 C028 C020 109.0(3) . . ?
C030 C028 H028 109.76(18) . . ?
H02k C029 C025 109.68(18) . . ?
H02l C029 C025 109.68(18) . . ?
H02l C029 H02k 108.2 . . ?
C031 C029 C025 109.9(3) . . ?
C031 C029 H02k 109.68(18) . . ?
C031 C029 H02l 109.68(18) . . ?
C028 C030 C006 111.5(3) . . ?
H03a C030 C006 109.33(17) . . ?
H03a C030 C028 109.33(18) . . ?
H03b C030 C006 109.33(18) . . ?
H03b C030 C028 109.33(19) . . ?
H03b C030 H03a 108.0 . . ?
C027 C031 C024 109.7(3) . . ?
C029 C031 C024 108.8(3) . . ?
C029 C031 C027 109.7(3) . . ?
H031 C031 C024 109.55(18) . . ?
H031 C031 C027 109.55(18) . . ?
H031 C031 C029 109.55(18) . . ?

loop_
_geom_bond_atom_site_label_1
_geom_bond_atom_site_label_2
_geom_bond_distance
_geom_bond_site_symmetry_2
_geom_bond_publ_flag
P001 C006 1.896(3) . ?
P001 C010 1.844(3) . ?
P001 C018 1.878(3) . ?
C002 C003 1.422(4) . ?
C002 C004 1.413(5) . ?
C002 C012 1.419(4) . ?
C003 C010 1.444(4) . ?
C003 C017 1.426(4) . ?
C004 H004 0.9500 . ?
C004 C014 1.365(5) . ?
C005 H005 0.9500 . ?
C005 C010 1.388(4) . ?
C005 C014 1.397(5) . ?
C006 C007 1.544(4) . ?
C006 C008 1.549(4) . ?
C006 C030 1.547(4) . ?
C007 H00a 0.9900 . ?
C007 H00b 0.9900 . ?
C007 C021 1.532(4) . ?
C008 H00c 0.9900 . ?
C008 H00d 0.9900 . ?
C008 C016 1.541(4) . ?
C009 H00e 0.9900 . ?
C009 H00f 0.9900 . ?
C009 C013 1.537(5) . ?
C009 C018 1.555(4) . ?
C011 H01a 0.9900 . ?
C011 H01b 0.9900 . ?
C011 C018 1.542(4) . ?
C011 C025 1.546(5) . ?
C012 H012 0.9500 . ?
C012 C022 1.351(5) . ?
C013 H013 1.0000 . ?
C013 C023 1.528(5) . ?
C013 C027 1.532(5) . ?
C014 H014 0.9500 . ?
N1 C017 1.321(4) . ?
N1 C022 1.359(4) . ?
C016 H016 1.0000 . ?
C016 C019 1.522(5) . ?
C016 C026 1.526(5) . ?
C017 H017 0.9500 . ?
C018 C024 1.545(4) . ?
C019 H01c 0.9900 . ?
C019 H01d 0.9900 . ?
C019 C028 1.545(5) . ?
C020 H02a 0.9900 . ?
C020 H02b 0.9900 . ?
C020 C021 1.530(5) . ?
C020 C028 1.523(5) . ?
C021 H021 1.0000 . ?
C021 C026 1.531(5) . ?
C022 H022 0.9500 . ?
C023 H02c 0.9900 . ?
C023 H02d 0.9900 . ?
C023 C025 1.537(4) . ?
C024 H02e 0.9900 . ?
C024 H02f 0.9900 . ?
C024 C031 1.526(5) . ?
C025 H025 1.0000 . ?
C025 C029 1.533(5) . ?
C026 H02g 0.9900 . ?
C026 H02h 0.9900 . ?
C027 H02i 0.9900 . ?
C027 H02j 0.9900 . ?
C027 C031 1.539(4) . ?
C028 H028 1.0000 . ?
C028 C030 1.539(4) . ?
C029 H02k 0.9900 . ?
C029 H02l 0.9900 . ?
C029 C031 1.531(5) . ?
C030 H03a 0.9900 . ?
C030 H03b 0.9900 . ?
C031 H031 1.0000 . ?

loop_
_geom_torsion_atom_site_label_1
_geom_torsion_atom_site_label_2
_geom_torsion_atom_site_label_3
_geom_torsion_atom_site_label_4
_geom_torsion
_geom_torsion_site_symmetry_1
_geom_torsion_site_symmetry_2
_geom_torsion_site_symmetry_3
_geom_torsion_site_symmetry_4
_geom_torsion_publ_flag
P001 C006 C007 C021 170.8(2) . . . . ?
P001 C006 C008 C016 -178.7(3) . . . . ?
P001 C006 C030 C028 -173.0(2) . . . . ?
P001 C010 C003 C002 173.7(2) . . . . ?
P001 C010 C003 C017 -7.5(3) . . . . ?
P001 C010 C005 C014 -172.6(3) . . . . ?
P001 C018 C009 C013 -173.8(2) . . . . ?
P001 C018 C011 C025 -179.1(2) . . . . ?
P001 C018 C024 C031 171.1(2) . . . . ?
C002 C003 C010 C005 -1.5(4) . . . . ?
C002 C003 C017 N1 -0.2(4) . . . . ?
C002 C004 C014 C005 -1.7(4) . . . . ?
C002 C012 C022 N1 1.0(4) . . . . ?
C003 C010 C005 C014 2.5(4) . . . . ?
C003 C017 N1 C022 1.0(4) . . . . ?
C004 C014 C005 C010 -1.0(4) . . . . ?
C006 C007 C021 C020 -59.9(3) . . . . ?
C006 C007 C021 C026 60.3(3) . . . . ?
C006 C008 C016 C019 61.8(3) . . . . ?
C006 C008 C016 C026 -59.4(3) . . . . ?
C006 C030 C028 C019 -59.2(3) . . . . ?
C006 C030 C028 C020 60.3(3) . . . . ?
C007 C021 C020 C028 59.9(3) . . . . ?
C007 C021 C026 C016 -60.5(3) . . . . ?
C008 C016 C019 C028 -61.5(3) . . . . ?
C008 C016 C026 C021 60.5(3) . . . . ?
C009 C013 C023 C025 59.3(3) . . . . ?
C009 C013 C027 C031 -60.9(3) . . . . ?
C009 C018 C011 C025 -59.5(3) . . . . ?
C009 C018 C024 C031 57.7(3) . . . . ?
C011 C018 C024 C031 -58.5(3) . . . . ?
C011 C025 C023 C013 -60.0(3) . . . . ?
C011 C025 C029 C031 59.7(3) . . . . ?
C012 C022 N1 C017 -1.4(4) . . . . ?
C013 C023 C025 C029 60.1(3) . . . . ?
C013 C027 C031 C024 60.3(3) . . . . ?
C013 C027 C031 C029 -59.1(3) . . . . ?
C016 C019 C028 C020 -59.3(3) . . . . ?
C016 C019 C028 C030 59.9(3) . . . . ?
C016 C026 C021 C020 59.8(3) . . . . ?
C018 C024 C031 C027 -59.6(3) . . . . ?
C018 C024 C031 C029 60.4(3) . . . . ?
C019 C028 C020 C021 59.6(3) . . . . ?
C023 C025 C029 C031 -59.9(3) . . . . ?
C024 C031 C029 C025 -60.3(3) . . . . ?
C025 C029 C031 C027 59.7(3) . . . . ?
